data_7202010
loop_
_publ_author_name
'Mishra, Shashank'
'Jeanneau, Erwann'
'Daniele, St\'ephane'
'Hubert-Pfalzgraf, Liliane G.'

_publ_section_title
;
 Rare example of a polynuclear heterometallic yttrium(III)--copper(I)
 iodide cluster with a [Y6(\m6-O)(\m3-OH)8]8+ core structure showing
 single crystal-to-single crystal transformation
;
_journal_issue 7
_journal_name_full CrystEngComm
_journal_page_first 814
_journal_paper_doi 10.1039/b802434k
_journal_volume 10
_journal_year 2008
_chemical_formula_moiety
;
C32 H104 O27 S16 Y6, Cu2 I4, 6(I)
;
_chemical_formula_sum 'C32 H104 Cu2 I10 O27 S16 Y6'
_chemical_formula_weight 3363.83
_space_group_IT_number 14
_symmetry_cell_setting monoclinic
_symmetry_space_group_name_Hall '-P 2yn'
_symmetry_space_group_name_H-M 'P 1 21/n 1'
_atom_sites_solution_hydrogens geom
_atom_sites_solution_primary direct
_audit_creation_date 07-10-03
_audit_creation_method CRYSTALS_ver_12.85
_cell_angle_alpha 90.0000
_cell_angle_beta 91.0374(35)
_cell_angle_gamma 90.0000
_cell_formula_units_Z 2
_cell_length_a 14.29910(100)
_cell_length_b 19.29990(150)
_cell_length_c 18.79500(119)
_cell_measurement_reflns_used 51056
_cell_measurement_temperature 150
_cell_measurement_theta_max 23.534
_cell_measurement_theta_min 0.730
_cell_volume 5186.0(6)
_computing_cell_refinement 'DENZO/SCALEPACK (Otwinowski & Minor, 1997)'
_computing_data_collection 'COLLECT (Nonius, 1997-2001).'
_computing_data_reduction 'DENZO/SCALEPACK (Otwinowski & Minor, 1997)'
_computing_molecular_graphics 'CAMERON (Watkin et al., 1996)'
_computing_publication_material 'CRYSTALS (Betteridge et al., 2003)'
_computing_structure_refinement 'CRYSTALS (Betteridge et al., 2003)'
_computing_structure_solution 'SIR97 (Altomare et al., 1999)'
_diffrn_ambient_temperature 150
_diffrn_measured_fraction_theta_full 0.996
_diffrn_measured_fraction_theta_max 0.995
_diffrn_measurement_device 'Nonius KappaCCD'
_diffrn_measurement_device_type Area
_diffrn_measurement_method '\f & \w scans'
_diffrn_radiation_monochromator graphite
_diffrn_radiation_type 'Mo K\a'
_diffrn_radiation_wavelength 0.71069
_diffrn_reflns_av_R_equivalents 0.041
_diffrn_reflns_limit_h_max 16
_diffrn_reflns_limit_h_min -16
_diffrn_reflns_limit_k_max 19
_diffrn_reflns_limit_k_min -21
_diffrn_reflns_limit_l_max 21
_diffrn_reflns_limit_l_min -21
_diffrn_reflns_number 13386
_diffrn_reflns_theta_full 23.075
_diffrn_reflns_theta_max 23.545
_diffrn_reflns_theta_min 2.091
_diffrn_standards_number 0
_exptl_absorpt_coefficient_mu 7.069
_exptl_absorpt_correction_T_max 0.79
_exptl_absorpt_correction_T_min 0.59
_exptl_absorpt_correction_type analytical
_exptl_absorpt_process_details
;
Analytical Absorption (De Meulenaer & Tompa, 1965)
;
_exptl_crystal_colour colorless
_exptl_crystal_density_diffrn 2.154
_exptl_crystal_density_method 'not measured'
_exptl_crystal_description needle
_exptl_crystal_F_000 3180
_exptl_crystal_size_max 0.20
_exptl_crystal_size_mid 0.04
_exptl_crystal_size_min 0.03
_refine_diff_density_max 2.57
_refine_diff_density_min -1.94
_refine_ls_extinction_method None
_refine_ls_goodness_of_fit_ref 1.2006
_refine_ls_hydrogen_treatment constr
_refine_ls_matrix_type full
_refine_ls_number_parameters 421
_refine_ls_number_reflns 3432
_refine_ls_number_restraints 174
_refine_ls_R_factor_all 0.1456
_refine_ls_R_factor_gt 0.0885
_refine_ls_shift/su_max 0.000443
_refine_ls_structure_factor_coef F
_refine_ls_weighting_details
;
Method, part 1, Chebychev polynomial, (Watkin, 1994, Prince, 1982)
[weight] = 1.0/[A~0~*T~0~(x)+A~1~*T~1~(x) ... +A~n-1~]*T~n-1~(x)]
where A~i~ are the Chebychev coefficients listed below and x= Fcalc/Fmax
Method = Robust Weighting (Prince, 1982)
W = [weight] * [1-(deltaF/6*sigmaF)^2^]^2^
A~i~ are:
1.64 1.43 1.19
;
_refine_ls_weighting_scheme calc
_refine_ls_wR_factor_all 0.1139
_refine_ls_wR_factor_gt 0.0901
_refine_ls_wR_factor_ref 0.0864
_reflns_limit_h_max 16
_reflns_limit_h_min -16
_reflns_limit_k_max 21
_reflns_limit_k_min 0
_reflns_limit_l_max 21
_reflns_limit_l_min 0
_reflns_number_gt 4045
_reflns_number_total 7670
_reflns_threshold_expression I>2.0\s(I)
_oxford_diffrn_Wilson_B_factor 0.00
_oxford_diffrn_Wilson_scale 0.00
_oxford_refine_ls_r_factor_ref 0.0809
_oxford_refine_ls_scale 0.0710(3)
_oxford_reflns_number_all 7643
_oxford_reflns_threshold_expression_ref I>3.0\s(I)
_oxford_structure_analysis_title 'scale in P 21/n'
_cod_data_source_file b802434k.txt
_cod_data_source_block complex_1
_cod_depositor_comments
;
The following automatic conversions were performed:
'_symmetry_cell_setting' value 'Monoclinic' changed to 'monoclinic'
according to '/home/saulius/struct/CIF-dictionaries/cif_core.dic'
dictionary named 'cif_core.dic' version 2.4.1 from 2010-06-29.

Automatic conversion script
Id: cif_fix_enum 1527 2010-12-29 10:47:43Z saulius 
;
_cod_original_cell_volume 5186.029(635)
_cod_original_sg_symbol_H-M 'P 1 21/n 1 '
_cod_database_code 7202010

loop_
_symmetry_equiv_pos_as_xyz
x,y,z
-x,-y,-z
-x+1/2,y+1/2,-z+1/2
x+1/2,-y+1/2,z+1/2

loop_
_atom_site_label
_atom_site_type_symbol
_atom_site_fract_x
_atom_site_fract_y
_atom_site_fract_z
_atom_site_U_iso_or_equiv
_atom_site_occupancy
_atom_site_adp_type
_atom_site_refinement_flags_posn
_atom_site_refinement_flags_adp
_atom_site_refinement_flags_occupancy
_atom_site_disorder_assembly
_atom_site_disorder_group
_oxford_atom_site_special_shape
_atom_site_attached_hydrogens
Cu1 Cu 0.0860(3) 0.01888(18) 0.98737(19) 0.1101 1.0000 Uani . . . . . . .
I1 I 0.25743(19) 0.04298(13) 0.96689(12) 0.1330 1.0000 Uani . . . . . . .
I2 I -0.03488(17) 0.01697(12) 0.88681(11) 0.1199 1.0000 Uani . . . . . . .
I3 I 0.13538(13) -0.13140(12) 0.62374(10) 0.1111 1.0000 Uani . . . . . . .
I4 I 0.18784(13) 0.19621(9) 0.62660(9) 0.0939 1.0000 Uani . . . . . . .
I5 I 0.2344(2) 0.30725(19) 0.24649(19) 0.1698 1.0000 Uani . . . . . . .
Y1 Y 0.52524(13) 0.12790(9) 0.49646(10) 0.0552 1.0000 Uani . . . . . . .
Y2 Y 0.53580(13) -0.00800(10) 0.37092(10) 0.0545 1.0000 Uani . . . . . . .
Y3 Y 0.33256(12) 0.01705(10) 0.47058(10) 0.0536 1.0000 Uani . . . . . . .
S1 S 0.4347(7) 0.2998(4) 0.4996(6) 0.1283 1.0000 Uani . U . . . . .
S2 S 0.6823(8) 0.2688(5) 0.5284(6) 0.1428 1.0000 Uani . U . . . . .
S3 S 0.5936(5) 0.2220(3) 0.3350(3) 0.0893 1.0000 Uani . U . . . . .
S4 S 0.6886(5) 0.0094(4) 0.2275(3) 0.0944 1.0000 Uani . U . . . . .
S5 S 0.5828(7) -0.1535(5) 0.2478(5) 0.1310 1.0000 Uani . U . . . . .
S6 S 0.4319(9) 0.0193(7) 0.1967(6) 0.1652 1.0000 Uani . U . . . . .
S7 S 0.1249(8) -0.0874(6) 0.4058(6) 0.1478 1.0000 Uani . U . . . . .
S8 S 0.1430(5) 0.1133(4) 0.4033(4) 0.0996 1.0000 Uani . U . . . . .
O1 O 0.4451(15) 0.2273(9) 0.5273(11) 0.1146 1.0000 Uani . U . . . . .
O2 O 0.6492(15) 0.1965(9) 0.5430(10) 0.1093 1.0000 Uani . U . . . . .
O3 O 0.5547(13) 0.2085(8) 0.4057(9) 0.0959 1.0000 Uani . U . . . . .
O4 O 0.6590(13) 0.0230(9) 0.3033(8) 0.1009 1.0000 Uani . U . . . . .
O5 O 0.5423(14) -0.0976(10) 0.2884(9) 0.1065 1.0000 Uani . U . . . . .
O6 O 0.4637(14) 0.0347(10) 0.2685(10) 0.1127 1.0000 Uani . U . . . . .
O7 O 0.2107(12) -0.0401(10) 0.4120(9) 0.0976 1.0000 Uani . U . . . . .
O8 O 0.2498(11) 0.1090(9) 0.4190(9) 0.0927 1.0000 Uani . U . . . . .
O9 O 0.2001(9) 0.0324(7) 0.5495(7) 0.0687 1.0000 Uani . . . . . . .
O10 O 0.3912(9) 0.0903(6) 0.5579(6) 0.0574 1.0000 Uani . . . . . . .
O11 O 0.6369(8) 0.0641(6) 0.4401(6) 0.0538 1.0000 Uani . . . . . . .
O12 O 0.4061(8) -0.0698(7) 0.4044(6) 0.0567 1.0000 Uani . . . . . . .
O13 O 0.4372(9) 0.0821(6) 0.4028(7) 0.0575 1.0000 Uani . . . . . . .
O14 O 0.5000 0.0000 0.5000 0.0462 1.0000 Uani S . . . . . .
C1 C 0.339(3) 0.291(2) 0.446(2) 0.1602 1.0000 Uani . U . . . . .
C2 C 0.373(3) 0.342(2) 0.559(2) 0.1572 1.0000 Uani . U . . . . .
C3 C 0.650(3) 0.321(2) 0.597(2) 0.1593 1.0000 Uani . U . . . . .
C4 C 0.793(3) 0.267(2) 0.547(2) 0.1652 1.0000 Uani . U . . . . .
C5 C 0.505(3) 0.231(3) 0.273(2) 0.1652 1.0000 Uani . U . . . . .
C6 C 0.674(3) 0.283(2) 0.342(2) 0.1579 1.0000 Uani . U . . . . .
C7 C 0.803(3) -0.025(2) 0.243(2) 0.1469 1.0000 Uani . U . . . . .
C8 C 0.717(3) 0.090(2) 0.196(2) 0.1418 1.0000 Uani . U . . . . .
C9 C 0.536(3) -0.156(2) 0.1626(19) 0.1426 1.0000 Uani . U . . . . .
C10 C 0.546(3) -0.233(2) 0.283(2) 0.1460 1.0000 Uani . U . . . . .
C11 C 0.440(3) 0.099(2) 0.158(2) 0.1564 1.0000 Uani . U . . . . .
C12 C 0.317(3) 0.002(2) 0.202(2) 0.1576 1.0000 Uani . U . . . . .
C13 C 0.069(3) -0.076(2) 0.322(2) 0.1525 1.0000 Uani . U . . . . .
C14 C 0.035(3) -0.049(2) 0.452(2) 0.1467 1.0000 Uani . U . . . . .
C15 C 0.128(3) 0.110(2) 0.3099(17) 0.1366 1.0000 Uani . U . . . . .
C16 C 0.117(3) 0.1984(18) 0.4183(18) 0.1299 1.0000 Uani . U . . . . .
H11 H 0.3568 0.2653 0.4027 0.1952 1.0000 Uiso R . . . . . .
H12 H 0.3136 0.3379 0.4324 0.1952 1.0000 Uiso R . . . . . .
H13 H 0.2892 0.2648 0.4718 0.1952 1.0000 Uiso R . . . . . .
H21 H 0.4142 0.3552 0.6000 0.1914 1.0000 Uiso R . . . . . .
H22 H 0.3453 0.3847 0.5366 0.1914 1.0000 Uiso R . . . . . .
H23 H 0.3210 0.3116 0.5760 0.1914 1.0000 Uiso R . . . . . .
H31 H 0.5805 0.3286 0.5945 0.1932 1.0000 Uiso R . . . . . .
H32 H 0.6670 0.2984 0.6432 0.1932 1.0000 Uiso R . . . . . .
H33 H 0.6827 0.3663 0.5931 0.1932 1.0000 Uiso R . . . . . .
H41 H 0.8254 0.2376 0.5111 0.1998 1.0000 Uiso R . . . . . .
H42 H 0.8033 0.2472 0.5955 0.1998 1.0000 Uiso R . . . . . .
H43 H 0.8189 0.3152 0.5454 0.1998 1.0000 Uiso R . . . . . .
H51 H 0.4623 0.1904 0.2749 0.2000 1.0000 Uiso R . . . . . .
H52 H 0.4693 0.2744 0.2842 0.2000 1.0000 Uiso R . . . . . .
H53 H 0.5315 0.2352 0.2243 0.2000 1.0000 Uiso R . . . . . .
H61 H 0.7211 0.2694 0.3794 0.1914 1.0000 Uiso R . . . . . .
H62 H 0.6436 0.3274 0.3552 0.1914 1.0000 Uiso R . . . . . .
H63 H 0.7058 0.2882 0.2953 0.1914 1.0000 Uiso R . . . . . .
H71 H 0.7975 -0.0735 0.2621 0.1779 1.0000 Uiso R . . . . . .
H72 H 0.8377 0.0044 0.2776 0.1779 1.0000 Uiso R . . . . . .
H73 H 0.8369 -0.0266 0.1968 0.1779 1.0000 Uiso R . . . . . .
H81 H 0.6581 0.1165 0.1843 0.1720 1.0000 Uiso R . . . . . .
H82 H 0.7546 0.1157 0.2321 0.1720 1.0000 Uiso R . . . . . .
H83 H 0.7538 0.0847 0.1513 0.1720 1.0000 Uiso R . . . . . .
H91 H 0.5527 -0.1130 0.1364 0.1731 1.0000 Uiso R . . . . . .
H92 H 0.5610 -0.1974 0.1373 0.1731 1.0000 Uiso R . . . . . .
H93 H 0.4659 -0.1598 0.1649 0.1731 1.0000 Uiso R . . . . . .
H101 H 0.5690 -0.2367 0.3331 0.1773 1.0000 Uiso R . . . . . .
H102 H 0.5709 -0.2717 0.2540 0.1773 1.0000 Uiso R . . . . . .
H103 H 0.4758 -0.2342 0.2816 0.1773 1.0000 Uiso R . . . . . .
H104 H 0.3491 0.1253 0.5799 0.0696 1.0000 Uiso R . . . . . .
H111 H 0.5073 0.1125 0.1539 0.1897 1.0000 Uiso R . . . . . .
H112 H 0.4073 0.1343 0.1879 0.1897 1.0000 Uiso R . . . . . .
H113 H 0.4101 0.0984 0.1093 0.1897 1.0000 Uiso R . . . . . .
H114 H 0.6901 0.0882 0.4168 0.0649 1.0000 Uiso R . . . . . .
H121 H 0.3084 -0.0448 0.2241 0.1914 1.0000 Uiso R . . . . . .
H122 H 0.2863 0.0378 0.2316 0.1914 1.0000 Uiso R . . . . . .
H123 H 0.2891 0.0020 0.1530 0.1914 1.0000 Uiso R . . . . . .
H124 H 0.3693 -0.0966 0.3680 0.0681 1.0000 Uiso R . . . . . .
H131 H 0.1099 -0.0952 0.2836 0.1857 1.0000 Uiso R . . . . . .
H132 H 0.0084 -0.1017 0.3216 0.1857 1.0000 Uiso R . . . . . .
H133 H 0.0577 -0.0259 0.3132 0.1857 1.0000 Uiso R . . . . . .
H134 H 0.4119 0.1139 0.3650 0.0693 1.0000 Uiso R . . . . . .
H141 H 0.0507 -0.0492 0.5043 0.1788 1.0000 Uiso R . . . . . .
H142 H -0.0242 -0.0763 0.4439 0.1788 1.0000 Uiso R . . . . . .
H143 H 0.0251 -0.0005 0.4355 0.1788 1.0000 Uiso R . . . . . .
H151 H 0.1406 0.0613 0.2933 0.1667 1.0000 Uiso R . . . . . .
H152 H 0.1722 0.1424 0.2870 0.1667 1.0000 Uiso R . . . . . .
H153 H 0.0621 0.1227 0.2965 0.1667 1.0000 Uiso R . . . . . .
H161 H 0.1231 0.2081 0.4705 0.1590 1.0000 Uiso R . . . . . .
H162 H 0.1621 0.2283 0.3920 0.1590 1.0000 Uiso R . . . . . .
H163 H 0.0520 0.2086 0.4015 0.1590 1.0000 Uiso R . . . . . .

loop_
_atom_site_aniso_label
_atom_site_aniso_U_11
_atom_site_aniso_U_22
_atom_site_aniso_U_33
_atom_site_aniso_U_23
_atom_site_aniso_U_13
_atom_site_aniso_U_12
Cu1 0.143(3) 0.092(2) 0.097(2) -0.0021(18) 0.042(2) 0.007(2)
I1 0.156(2) 0.1359(19) 0.1083(15) -0.0218(13) 0.0462(14) -0.0163(15)
I2 0.1436(17) 0.1211(16) 0.0965(13) 0.0186(11) 0.0421(12) 0.0149(13)
I3 0.0885(12) 0.1357(17) 0.1097(14) 0.0117(12) 0.0143(10) -0.0436(11)
I4 0.1105(13) 0.0884(11) 0.0839(11) -0.0095(9) 0.0353(10) 0.0070(9)
I5 0.130(2) 0.192(3) 0.187(3) 0.050(2) 0.0230(19) -0.0261(19)
Y3 0.0468(10) 0.0585(11) 0.0562(11) 0.0054(9) 0.0148(8) 0.0046(9)
Y2 0.0524(11) 0.0592(12) 0.0527(11) 0.0028(9) 0.0206(8) 0.0010(9)
Y1 0.0559(11) 0.0504(11) 0.0599(11) 0.0033(9) 0.0201(9) 0.0000(9)
S1 0.139(6) 0.097(5) 0.150(6) -0.002(5) 0.047(5) -0.005(4)
S2 0.168(6) 0.114(5) 0.146(6) 0.001(5) 0.015(5) -0.028(5)
S3 0.108(4) 0.073(3) 0.089(4) 0.007(3) 0.035(3) -0.004(3)
S4 0.104(4) 0.102(4) 0.080(3) -0.013(3) 0.051(3) -0.025(3)
S5 0.156(6) 0.133(5) 0.105(5) -0.020(4) 0.041(4) 0.003(5)
S6 0.175(6) 0.192(7) 0.129(6) -0.012(6) 0.012(5) 0.019(6)
S7 0.135(6) 0.157(6) 0.151(6) 0.011(5) 0.006(5) 0.000(5)
S8 0.073(4) 0.116(5) 0.110(5) 0.035(4) 0.016(3) 0.004(3)
O1 0.144(11) 0.077(9) 0.123(10) 0.015(8) 0.031(9) 0.004(8)
O2 0.141(9) 0.078(8) 0.110(8) 0.016(7) 0.018(8) -0.010(7)
O3 0.125(8) 0.082(7) 0.081(7) 0.007(6) 0.033(7) -0.016(7)
O4 0.122(8) 0.109(8) 0.073(7) -0.009(6) 0.043(6) -0.018(7)
O5 0.128(8) 0.119(8) 0.074(7) -0.020(7) 0.025(7) -0.006(7)
O6 0.120(8) 0.136(9) 0.082(8) -0.013(7) 0.010(7) 0.011(7)
O7 0.081(7) 0.119(9) 0.093(8) -0.008(7) 0.012(6) 0.000(7)
O8 0.071(8) 0.109(10) 0.099(9) 0.028(8) 0.014(7) 0.000(7)
O9 0.055(7) 0.088(10) 0.064(8) 0.013(7) 0.022(6) 0.021(7)
O10 0.063(7) 0.047(7) 0.063(8) -0.001(6) 0.021(6) -0.010(6)
O11 0.038(6) 0.059(7) 0.064(8) 0.011(6) 0.013(5) -0.004(6)
O12 0.058(7) 0.073(8) 0.039(7) 0.001(6) 0.001(6) 0.000(6)
O13 0.059(7) 0.055(8) 0.058(8) 0.017(6) 0.003(6) 0.004(6)
O14 0.061(10) 0.036(9) 0.043(9) 0.006(7) 0.020(8) -0.008(7)
C1 0.147(17) 0.168(18) 0.167(17) 0.002(16) 0.018(16) -0.010(15)
C2 0.148(15) 0.164(16) 0.160(15) 0.001(14) 0.021(14) -0.007(14)
C3 0.152(15) 0.167(15) 0.160(14) 0.003(13) 0.012(13) -0.004(13)
C4 0.161(14) 0.175(15) 0.160(14) 0.001(13) 0.008(12) -0.005(13)
C5 0.163(14) 0.180(14) 0.152(13) 0.007(12) 0.008(12) -0.005(12)
C6 0.159(13) 0.172(14) 0.143(13) 0.003(12) 0.011(12) -0.007(12)
C7 0.149(13) 0.160(13) 0.131(12) -0.006(11) 0.013(11) -0.006(12)
C8 0.140(13) 0.158(13) 0.128(12) -0.011(11) 0.014(11) -0.006(12)
C9 0.137(12) 0.160(13) 0.131(12) -0.012(11) 0.019(11) -0.011(11)
C10 0.139(13) 0.164(13) 0.136(12) -0.014(11) 0.017(11) -0.013(11)
C11 0.148(13) 0.173(14) 0.149(13) -0.012(12) 0.014(11) -0.011(12)
C12 0.149(13) 0.174(14) 0.151(13) -0.008(12) 0.017(12) -0.006(12)
C13 0.141(13) 0.173(14) 0.144(13) -0.004(12) 0.014(11) -0.009(12)
C14 0.137(13) 0.168(14) 0.135(13) 0.000(12) 0.019(11) -0.015(12)
C15 0.131(14) 0.160(15) 0.120(13) 0.002(12) 0.025(12) -0.014(12)
C16 0.123(15) 0.151(17) 0.116(14) 0.003(13) 0.027(13) -0.017(13)

loop_
_atom_type_symbol
_atom_type_scat_dispersion_real
_atom_type_scat_dispersion_imag
_atom_type_scat_Cromer_Mann_a1
_atom_type_scat_Cromer_Mann_b1
_atom_type_scat_Cromer_Mann_a2
_atom_type_scat_Cromer_Mann_b2
_atom_type_scat_Cromer_Mann_a3
_atom_type_scat_Cromer_Mann_b3
_atom_type_scat_Cromer_Mann_a4
_atom_type_scat_Cromer_Mann_b4
_atom_type_scat_Cromer_Mann_c
_atom_type_scat_source
C 0.0033 0.0016 2.3100 20.8439 1.0200 10.2075 1.5886 0.5687 0.8650 51.6512 0.2156 'International Tables Vol C 4.2.6.8 and 6.1.1.4'
H 0.0000 0.0000 0.4930 10.5109 0.3229 26.1257 0.1402 3.1424 0.0408 57.7998 0.0030 'International Tables Vol C 4.2.6.8 and 6.1.1.4'
N 0.0061 0.0033 12.2126 0.0057 3.1322 9.8933 2.0125 28.9975 1.1663 0.5826 -11.5290 'International Tables Vol C 4.2.6.8 and 6.1.1.4'
Cu 0.3201 1.2651 13.3380 3.5828 7.1676 0.2470 5.6158 11.3966 1.6735 64.8126 1.1910 'International Tables Vol C 4.2.6.8 and 6.1.1.4'
Y -2.7962 3.5667 17.7760 1.4029 10.2946 12.8006 5.7263 0.1256 3.2659 104.3540 1.9121 'International Tables Vol C 4.2.6.8 and 6.1.1.4'
I -0.4742 1.8119 20.1472 4.3470 18.9949 0.3814 7.5138 27.7660 2.2735 66.8776 4.0712 'International Tables Vol C 4.2.6.8 and 6.1.1.4'
S 0.1246 0.1234 6.9053 1.4679 5.2034 22.2151 1.4379 0.2536 1.5863 56.1720 0.8669 'International Tables Vol C 4.2.6.8 and 6.1.1.4'
O 0.0106 0.0060 3.0485 13.2771 2.2868 5.7011 1.5463 0.3239 0.8670 32.9089 0.2508 'International Tables Vol C 4.2.6.8 and 6.1.1.4'

loop_
_geom_angle_atom_site_label_1
_geom_angle_site_symmetry_1
_geom_angle_atom_site_label_2
_geom_angle_site_symmetry_2
_geom_angle_atom_site_label_3
_geom_angle_site_symmetry_3
_geom_angle
_geom_angle_publ_flag
Y1 2_656 Y3 . Y2 2_656 60.57(6) yes
Y1 2_656 Y3 . O11 2_656 40.2(3) yes
Y2 2_656 Y3 . O11 2_656 42.5(3) yes
Y1 2_656 Y3 . Y2 . 60.18(5) yes
Y2 2_656 Y3 . Y2 . 90.55(6) yes
O11 2_656 Y3 . Y2 . 98.3(3) yes
Y1 2_656 Y3 . Y1 . 90.61(6) yes
Y2 2_656 Y3 . Y1 . 60.29(5) yes
O11 2_656 Y3 . Y1 . 100.0(3) yes
Y2 . Y3 . Y1 . 60.30(5) yes
Y1 2_656 Y3 . O13 . 98.6(3) yes
Y2 2_656 Y3 . O13 . 98.7(3) yes
O11 2_656 Y3 . O13 . 129.6(4) yes
Y2 . Y3 . O13 . 40.9(3) yes
Y1 . Y3 . O13 . 40.9(3) yes
Y1 2_656 Y3 . O12 . 42.3(3) yes
Y2 2_656 Y3 . O12 . 100.2(3) yes
O11 2_656 Y3 . O12 . 79.8(4) yes
Y2 . Y3 . O12 . 40.3(3) yes
Y1 . Y3 . O12 . 98.6(3) yes
Y1 2_656 Y3 . O9 . 116.3(3) yes
Y2 2_656 Y3 . O9 . 84.3(3) yes
O11 2_656 Y3 . O9 . 77.4(4) yes
Y2 . Y3 . O9 . 174.8(3) yes
Y1 . Y3 . O9 . 117.1(4) yes
Y1 2_656 Y3 . O10 . 99.3(3) yes
Y2 2_656 Y3 . O10 . 40.9(3) yes
O11 2_656 Y3 . O10 . 80.7(4) yes
Y2 . Y3 . O10 . 99.7(3) yes
Y1 . Y3 . O10 . 41.9(3) yes
Y1 2_656 Y3 . O7 . 97.6(5) yes
Y2 2_656 Y3 . O7 . 140.1(5) yes
O11 2_656 Y3 . O7 . 98.7(5) yes
Y2 . Y3 . O7 . 107.6(4) yes
Y1 . Y3 . O7 . 159.1(4) yes
Y1 2_656 Y3 . O14 . 45.37(5) yes
Y2 2_656 Y3 . O14 . 45.44(4) yes
O11 2_656 Y3 . O14 . 65.2(3) yes
Y2 . Y3 . O14 . 45.11(5) yes
Y1 . Y3 . O14 . 45.24(5) yes
Y1 2_656 Y3 . O8 . 165.4(4) yes
Y2 2_656 Y3 . O8 . 130.7(5) yes
O11 2_656 Y3 . O8 . 153.8(5) yes
Y2 . Y3 . O8 . 107.5(4) yes
Y1 . Y3 . O8 . 89.1(4) yes
O13 . Y3 . O12 . 78.3(4) yes
O13 . Y3 . O9 . 140.6(4) yes
O12 . Y3 . O9 . 140.2(4) yes
O13 . Y3 . O10 . 80.3(4) yes
O12 . Y3 . O10 . 130.7(4) yes
O9 . Y3 . O10 . 76.7(4) yes
O13 . Y3 . O7 . 118.5(5) yes
O12 . Y3 . O7 . 75.5(5) yes
O9 . Y3 . O7 . 76.2(5) yes
O10 . Y3 . O7 . 152.4(5) yes
O13 . Y3 . O14 . 64.4(3) yes
O12 . Y3 . O14 . 65.3(3) yes
O9 . Y3 . O14 . 129.7(3) yes
O10 . Y3 . O14 . 65.5(3) yes
O7 . Y3 . O14 . 139.3(4) yes
O13 . Y3 . O8 . 72.0(5) yes
O12 . Y3 . O8 . 123.4(5) yes
O9 . Y3 . O8 . 76.5(5) yes
O10 . Y3 . O8 . 90.3(6) yes
O7 . Y3 . O8 . 78.1(7) yes
O14 . Y3 . O8 . 132.6(4) yes
Y1 2_656 Y2 . Y3 . 59.74(5) yes
Y1 2_656 Y2 . Y3 2_656 60.08(6) yes
Y3 . Y2 . Y3 2_656 89.45(7) yes
Y1 2_656 Y2 . O10 2_656 41.8(3) yes
Y3 . Y2 . O10 2_656 98.9(3) yes
Y3 2_656 Y2 . O10 2_656 40.8(3) yes
Y1 2_656 Y2 . Y1 . 90.06(6) yes
Y3 . Y2 . Y1 . 59.79(5) yes
Y3 2_656 Y2 . Y1 . 59.82(6) yes
O10 2_656 Y2 . Y1 . 98.5(3) yes
Y1 2_656 Y2 . O11 . 98.8(3) yes
Y3 . Y2 . O11 . 97.4(3) yes
Y3 2_656 Y2 . O11 . 41.5(3) yes
O10 2_656 Y2 . O11 . 79.7(4) yes
Y1 . Y2 . O11 . 39.9(3) yes
Y1 2_656 Y2 . O13 . 98.6(3) yes
Y3 . Y2 . O13 . 41.3(3) yes
Y3 2_656 Y2 . O13 . 97.9(3) yes
O10 2_656 Y2 . O13 . 129.4(4) yes
Y1 . Y2 . O13 . 40.5(3) yes
Y1 2_656 Y2 . O12 . 41.9(3) yes
Y3 . Y2 . O12 . 41.3(3) yes
Y3 2_656 Y2 . O12 . 99.5(3) yes
O10 2_656 Y2 . O12 . 81.0(4) yes
Y1 . Y2 . O12 . 99.1(3) yes
Y1 2_656 Y2 . O4 . 140.7(5) yes
Y3 . Y2 . O4 . 156.7(5) yes
Y3 2_656 Y2 . O4 . 94.5(5) yes
O10 2_656 Y2 . O4 . 99.1(6) yes
Y1 . Y2 . O4 . 102.8(4) yes
Y1 2_656 Y2 . O14 . 45.11(4) yes
Y3 . Y2 . O14 . 44.56(4) yes
Y3 2_656 Y2 . O14 . 44.89(5) yes
O10 2_656 Y2 . O14 . 65.0(3) yes
Y1 . Y2 . O14 . 44.94(4) yes
Y1 2_656 Y2 . O5 . 89.8(4) yes
Y3 . Y2 . O5 . 120.0(5) yes
Y3 2_656 Y2 . O5 . 120.2(5) yes
O10 2_656 Y2 . O5 . 81.5(6) yes
Y1 . Y2 . O5 . 179.8(5) yes
Y1 2_656 Y2 . O6 . 135.1(5) yes
Y3 . Y2 . O6 . 91.9(5) yes
Y3 2_656 Y2 . O6 . 161.6(5) yes
O10 2_656 Y2 . O6 . 156.0(6) yes
Y1 . Y2 . O6 . 105.5(5) yes
O11 . Y2 . O13 . 77.7(4) yes
O11 . Y2 . O12 . 129.7(4) yes
O13 . Y2 . O12 . 79.7(4) yes
O11 . Y2 . O4 . 71.4(5) yes
O13 . Y2 . O4 . 115.3(6) yes
O12 . Y2 . O4 . 157.9(5) yes
O11 . Y2 . O14 . 64.2(3) yes
O13 . Y2 . O14 . 64.3(3) yes
O12 . Y2 . O14 . 65.5(3) yes
O4 . Y2 . O14 . 134.7(5) yes
O11 . Y2 . O5 . 140.3(6) yes
O13 . Y2 . O5 . 139.4(6) yes
O12 . Y2 . O5 . 80.7(5) yes
O4 . Y2 . O5 . 77.4(6) yes
O14 . Y2 . O5 . 134.9(4) yes
O11 . Y2 . O6 . 120.2(6) yes
O13 . Y2 . O6 . 71.6(5) yes
O12 . Y2 . O6 . 93.6(6) yes
O4 . Y2 . O6 . 77.3(7) yes
O14 . Y2 . O6 . 133.6(4) yes
O5 . Y2 . O6 . 74.5(7) yes
Y2 . Y1 . Y2 2_656 89.94(6) yes
Y2 . Y1 . Y3 . 59.91(5) yes
Y2 2_656 Y1 . Y3 . 59.63(6) yes
Y2 . Y1 . Y3 2_656 59.61(6) yes
Y2 2_656 Y1 . Y3 2_656 60.08(5) yes
Y3 . Y1 . Y3 2_656 89.39(7) yes
Y2 . Y1 . O12 2_656 98.7(3) yes
Y2 2_656 Y1 . O12 2_656 40.3(3) yes
Y3 . Y1 . O12 2_656 97.6(3) yes
Y3 2_656 Y1 . O12 2_656 41.7(3) yes
Y2 . Y1 . O11 . 41.7(3) yes
Y2 2_656 Y1 . O11 . 99.1(3) yes
Y3 . Y1 . O11 . 99.2(3) yes
Y3 2_656 Y1 . O11 . 41.1(3) yes
O12 2_656 Y1 . O11 . 80.0(4) yes
Y2 . Y1 . O13 . 40.5(3) yes
Y2 2_656 Y1 . O13 . 98.5(3) yes
Y3 . Y1 . O13 . 41.4(3) yes
Y3 2_656 Y1 . O13 . 97.8(3) yes
O12 2_656 Y1 . O13 . 128.8(4) yes
Y2 . Y1 . O10 . 98.2(3) yes
Y2 2_656 Y1 . O10 . 40.6(3) yes
Y3 . Y1 . O10 . 40.7(3) yes
Y3 2_656 Y1 . O10 . 98.1(3) yes
O12 2_656 Y1 . O10 . 78.4(4) yes
Y2 . Y1 . O1 . 144.1(6) yes
Y2 2_656 Y1 . O1 . 103.7(5) yes
Y3 . Y1 . O1 . 98.5(5) yes
Y3 2_656 Y1 . O1 . 154.9(5) yes
O12 2_656 Y1 . O1 . 113.3(6) yes
Y2 . Y1 . O14 . 44.89(4) yes
Y2 2_656 Y1 . O14 . 45.06(4) yes
Y3 . Y1 . O14 . 44.63(5) yes
Y3 2_656 Y1 . O14 . 44.76(5) yes
O12 2_656 Y1 . O14 . 64.5(3) yes
Y2 . Y1 . O3 . 89.8(4) yes
Y2 2_656 Y1 . O3 . 176.0(5) yes
Y3 . Y1 . O3 . 116.9(5) yes
Y3 2_656 Y1 . O3 . 123.0(4) yes
O12 2_656 Y1 . O3 . 143.6(6) yes
Y2 . Y1 . O2 . 128.4(5) yes
Y2 2_656 Y1 . O2 . 107.4(4) yes
Y3 . Y1 . O2 . 166.2(4) yes
Y3 2_656 Y1 . O2 . 87.3(5) yes
O12 2_656 Y1 . O2 . 71.2(5) yes
O11 . Y1 . O13 . 79.5(4) yes
O11 . Y1 . O10 . 129.6(4) yes
O13 . Y1 . O10 . 79.6(4) yes
O11 . Y1 . O1 . 156.1(5) yes
O13 . Y1 . O1 . 104.0(6) yes
O10 . Y1 . O1 . 73.9(5) yes
O11 . Y1 . O14 . 65.3(3) yes
O13 . Y1 . O14 . 64.3(3) yes
O10 . Y1 . O14 . 64.2(3) yes
O1 . Y1 . O14 . 137.8(5) yes
O11 . Y1 . O3 . 83.4(5) yes
O13 . Y1 . O3 . 78.7(5) yes
O10 . Y1 . O3 . 135.5(6) yes
O1 . Y1 . O3 . 74.3(6) yes
O14 . Y1 . O3 . 134.5(4) yes
O11 . Y1 . O2 . 87.0(6) yes
O13 . Y1 . O2 . 152.3(5) yes
O10 . Y1 . O2 . 126.7(5) yes
O1 . Y1 . O2 . 79.3(7) yes
O14 . Y1 . O2 . 130.6(5) yes
O3 . Y1 . O2 . 75.8(6) yes
Cu1 2_557 I2 . Cu1 . 61.48(16) yes
Y2 . O11 . Y3 2_656 96.0(4) yes
Y2 . O11 . Y1 . 98.4(4) yes
Y3 2_656 O11 . Y1 . 98.7(4) yes
Y2 . O11 . H114 . 119.5 no
Y3 2_656 O11 . H114 . 119.6 no
Y1 . O11 . H114 . 119.6 no
Y3 . O13 . Y2 . 97.8(4) yes
Y3 . O13 . Y1 . 97.7(5) yes
Y2 . O13 . Y1 . 99.0(5) yes
Y3 . O13 . H134 . 119.2 no
Y2 . O13 . H134 . 119.3 no
Y1 . O13 . H134 . 119.2 no
Y1 2_656 O12 . Y3 . 96.0(4) yes
Y1 2_656 O12 . Y2 . 97.8(5) yes
Y3 . O12 . Y2 . 98.4(5) yes
Y1 2_656 O12 . H124 . 119.8 no
Y3 . O12 . H124 . 119.9 no
Y2 . O12 . H124 . 119.9 no
Y1 . O10 . Y2 2_656 97.6(5) yes
Y1 . O10 . Y3 . 97.3(4) yes
Y2 2_656 O10 . Y3 . 98.3(4) yes
Y1 . O10 . H104 . 119.6 no
Y2 2_656 O10 . H104 . 119.5 no
Y3 . O10 . H104 . 119.6 no
Y2 . O4 . S4 . 135.5(11) yes
Y3 . O7 . S7 . 155.8(11) yes
Y1 . O1 . S1 . 137.1(11) yes
I2 2_557 Cu1 . I2 . 118.52(16) yes
I2 2_557 Cu1 . I1 . 118.67(19) yes
I2 . Cu1 . I1 . 122.54(15) yes
I2 2_557 Cu1 . Cu1 2_557 58.43(14) yes
I2 . Cu1 . Cu1 2_557 60.08(18) yes
I1 . Cu1 . Cu1 2_557 174.1(3) yes
O3 . S3 . C6 . 109.3(17) yes
O3 . S3 . C5 . 110.2(17) yes
C6 . S3 . C5 . 119(2) yes
O4 . S4 . C7 . 100.6(16) yes
O4 . S4 . C8 . 104.1(14) yes
C7 . S4 . C8 . 100.3(20) yes
O1 . S1 . C2 . 106.0(17) yes
O1 . S1 . C1 . 100.9(17) yes
C2 . S1 . C1 . 90(2) yes
O8 . S8 . C16 . 103.5(15) yes
O8 . S8 . C15 . 106.8(14) yes
C16 . S8 . C15 . 100.4(18) yes
Y1 . O14 . Y1 2_656 179.995 yes
Y1 . O14 . Y2 . 90.17(6) yes
Y1 2_656 O14 . Y2 . 89.83(6) yes
Y1 . O14 . Y2 2_656 89.83(6) yes
Y1 2_656 O14 . Y2 2_656 90.17(6) yes
Y2 . O14 . Y2 2_656 179.995 yes
Y1 . O14 . Y3 . 90.13(7) yes
Y1 2_656 O14 . Y3 . 89.87(7) yes
Y2 . O14 . Y3 . 90.33(7) yes
Y2 2_656 O14 . Y3 . 89.67(7) yes
Y1 . O14 . Y3 2_656 89.87(7) yes
Y1 2_656 O14 . Y3 2_656 90.13(7) yes
Y2 . O14 . Y3 2_656 89.67(7) yes
Y2 2_656 O14 . Y3 2_656 90.33(7) yes
Y3 . O14 . Y3 2_656 179.995 yes
O5 . S5 . C10 . 109.0(15) yes
O5 . S5 . C9 . 110.9(17) yes
C10 . S5 . C9 . 102.0(19) yes
O7 . S7 . C13 . 110.0(16) yes
O7 . S7 . C14 . 108.1(16) yes
C13 . S7 . C14 . 94.1(20) yes
O2 . S2 . C4 . 105(2) yes
O2 . S2 . C3 . 108.6(17) yes
C4 . S2 . C3 . 98(2) yes
Y1 . O3 . S3 . 147.9(10) yes
Y3 . O8 . S8 . 127.5(9) yes
Y2 . O5 . S5 . 157.9(13) yes
Y1 . O2 . S2 . 133.6(13) yes
O6 . S6 . C12 . 106.0(18) yes
O6 . S6 . C11 . 101.0(18) yes
C12 . S6 . C11 . 106(2) yes
Y2 . O6 . S6 . 146.0(13) yes
S4 . C7 . H71 . 109.6 no
S4 . C7 . H72 . 109.5 no
H71 . C7 . H72 . 109.5 no
S4 . C7 . H73 . 109.3 no
H71 . C7 . H73 . 109.5 no
H72 . C7 . H73 . 109.5 no
S4 . C8 . H81 . 109.7 no
S4 . C8 . H82 . 109.6 no
H81 . C8 . H82 . 109.5 no
S4 . C8 . H83 . 109.1 no
H81 . C8 . H83 . 109.5 no
H82 . C8 . H83 . 109.5 no
S5 . C10 . H101 . 109.2 no
S5 . C10 . H102 . 110.0 no
H101 . C10 . H102 . 109.5 no
S5 . C10 . H103 . 109.2 no
H101 . C10 . H103 . 109.5 no
H102 . C10 . H103 . 109.5 no
S1 . C2 . H21 . 109.1 no
S1 . C2 . H22 . 109.5 no
H21 . C2 . H22 . 109.5 no
S1 . C2 . H23 . 109.7 no
H21 . C2 . H23 . 109.5 no
H22 . C2 . H23 . 109.5 no
S8 . C16 . H161 . 109.1 no
S8 . C16 . H162 . 109.4 no
H161 . C16 . H162 . 109.5 no
S8 . C16 . H163 . 109.9 no
H161 . C16 . H163 . 109.5 no
H162 . C16 . H163 . 109.5 no
S8 . C15 . H151 . 109.1 no
S8 . C15 . H152 . 109.5 no
H151 . C15 . H152 . 109.5 no
S8 . C15 . H153 . 109.8 no
H151 . C15 . H153 . 109.5 no
H152 . C15 . H153 . 109.5 no
S1 . C1 . H11 . 108.2 no
S1 . C1 . H12 . 110.4 no
H11 . C1 . H12 . 109.5 no
S1 . C1 . H13 . 109.8 no
H11 . C1 . H13 . 109.5 no
H12 . C1 . H13 . 109.5 no
S7 . C13 . H131 . 109.9 no
S7 . C13 . H132 . 108.9 no
H131 . C13 . H132 . 109.5 no
S7 . C13 . H133 . 109.5 no
H131 . C13 . H133 . 109.5 no
H132 . C13 . H133 . 109.5 no
S5 . C9 . H91 . 109.7 no
S5 . C9 . H92 . 109.0 no
H91 . C9 . H92 . 109.5 no
S5 . C9 . H93 . 109.7 no
H91 . C9 . H93 . 109.5 no
H92 . C9 . H93 . 109.5 no
S6 . C12 . H121 . 109.9 no
S6 . C12 . H122 . 109.7 no
H121 . C12 . H122 . 109.5 no
S6 . C12 . H123 . 108.8 no
H121 . C12 . H123 . 109.5 no
H122 . C12 . H123 . 109.5 no
S2 . C4 . H41 . 109.4 no
S2 . C4 . H42 . 109.3 no
H41 . C4 . H42 . 109.5 no
S2 . C4 . H43 . 109.7 no
H41 . C4 . H43 . 109.5 no
H42 . C4 . H43 . 109.5 no
S7 . C14 . H141 . 109.4 no
S7 . C14 . H142 . 109.3 no
H141 . C14 . H142 . 109.5 no
S7 . C14 . H143 . 109.8 no
H141 . C14 . H143 . 109.5 no
H142 . C14 . H143 . 109.5 no
S2 . C3 . H31 . 109.8 no
S2 . C3 . H32 . 109.5 no
H31 . C3 . H32 . 109.5 no
S2 . C3 . H33 . 109.1 no
H31 . C3 . H33 . 109.5 no
H32 . C3 . H33 . 109.5 no
S6 . C11 . H111 . 109.3 no
S6 . C11 . H112 . 109.2 no
H111 . C11 . H112 . 109.5 no
S6 . C11 . H113 . 109.8 no
H111 . C11 . H113 . 109.5 no
H112 . C11 . H113 . 109.5 no
S3 . C6 . H61 . 109.6 no
S3 . C6 . H62 . 109.1 no
H61 . C6 . H62 . 109.5 no
S3 . C6 . H63 . 109.7 no
H61 . C6 . H63 . 109.5 no
H62 . C6 . H63 . 109.5 no
S3 . C5 . H51 . 109.8 no
S3 . C5 . H52 . 108.6 no
H51 . C5 . H52 . 109.5 no
S3 . C5 . H53 . 110.1 no
H51 . C5 . H53 . 109.5 no
H52 . C5 . H53 . 109.5 no

loop_
_geom_bond_atom_site_label_1
_geom_bond_site_symmetry_1
_geom_bond_atom_site_label_2
_geom_bond_site_symmetry_2
_geom_bond_distance
_geom_bond_publ_flag
Y3 . Y1 2_656 3.507(3) yes
Y3 . Y2 2_656 3.499(3) yes
Y3 . O11 2_656 2.331(12) yes
Y3 . Y2 . 3.519(2) yes
Y3 . Y1 . 3.515(3) yes
Y3 . O13 . 2.346(11) yes
Y3 . O12 . 2.347(12) yes
Y3 . O9 . 2.445(11) yes
Y3 . O10 . 2.312(12) yes
Y3 . O7 . 2.323(18) yes
Y3 . O14 . 2.469(2) yes
Y3 . O8 . 2.334(16) yes
Y2 . Y1 2_656 3.523(2) yes
Y2 . O10 2_656 2.314(13) yes
Y2 . Y1 . 3.533(3) yes
Y2 . O11 . 2.376(12) yes
Y2 . O13 . 2.324(12) yes
Y2 . O12 . 2.302(12) yes
Y2 . O4 . 2.271(15) yes
Y2 . O14 . 2.4933(18) yes
Y2 . O5 . 2.324(17) yes
Y2 . O6 . 2.318(19) yes
Y1 . O12 2_656 2.373(12) yes
Y1 . O11 . 2.291(11) yes
Y1 . O13 . 2.321(13) yes
Y1 . O10 . 2.369(11) yes
Y1 . O1 . 2.314(18) yes
Y1 . O14 . 2.4957(19) yes
Y1 . O3 . 2.351(15) yes
Y1 . O2 . 2.37(2) yes
I2 . Cu1 2_557 2.582(4) yes
I2 . Cu1 . 2.539(5) yes
I1 . Cu1 . 2.531(5) yes
O11 . H114 . 1.000 no
O13 . H134 . 1.000 no
O12 . H124 . 1.000 no
O10 . H104 . 1.000 no
O4 . S4 . 1.518(16) yes
O7 . S7 . 1.53(2) yes
O1 . S1 . 1.499(19) yes
Cu1 . Cu1 2_557 2.618(8) yes
S3 . O3 . 1.474(16) yes
S3 . C6 . 1.64(4) yes
S3 . C5 . 1.71(4) yes
S4 . C7 . 1.78(4) yes
S4 . C8 . 1.72(4) yes
S1 . C2 . 1.65(4) yes
S1 . C1 . 1.69(4) yes
S8 . O8 . 1.553(18) yes
S8 . C16 . 1.71(3) yes
S8 . C15 . 1.77(3) yes
S5 . O5 . 1.449(19) yes
S5 . C10 . 1.75(4) yes
S5 . C9 . 1.73(4) yes
S7 . C13 . 1.77(4) yes
S7 . C14 . 1.74(4) yes
S2 . O2 . 1.502(19) yes
S2 . C4 . 1.61(4) yes
S2 . C3 . 1.70(4) yes
S6 . O6 . 1.45(2) yes
S6 . C12 . 1.68(4) yes
S6 . C11 . 1.71(4) yes
C7 . H71 . 1.000 no
C7 . H72 . 1.000 no
C7 . H73 . 1.000 no
C8 . H81 . 1.000 no
C8 . H82 . 1.000 no
C8 . H83 . 1.000 no
C10 . H101 . 1.000 no
C10 . H102 . 1.000 no
C10 . H103 . 1.000 no
C2 . H21 . 1.000 no
C2 . H22 . 1.000 no
C2 . H23 . 1.000 no
C16 . H161 . 1.000 no
C16 . H162 . 1.000 no
C16 . H163 . 1.000 no
C15 . H151 . 1.000 no
C15 . H152 . 1.000 no
C15 . H153 . 1.000 no
C1 . H11 . 1.000 no
C1 . H12 . 1.000 no
C1 . H13 . 1.000 no
C13 . H131 . 1.000 no
C13 . H132 . 1.000 no
C13 . H133 . 1.000 no
C9 . H91 . 1.000 no
C9 . H92 . 1.000 no
C9 . H93 . 1.000 no
C12 . H121 . 1.000 no
C12 . H122 . 1.000 no
C12 . H123 . 1.000 no
C4 . H41 . 1.000 no
C4 . H42 . 1.000 no
C4 . H43 . 1.000 no
C14 . H141 . 1.000 no
C14 . H142 . 1.000 no
C14 . H143 . 1.000 no
C3 . H31 . 1.000 no
C3 . H32 . 1.000 no
C3 . H33 . 1.000 no
C11 . H111 . 1.000 no
C11 . H112 . 1.000 no
C11 . H113 . 1.000 no
C6 . H61 . 1.000 no
C6 . H62 . 1.000 no
C6 . H63 . 1.000 no
C5 . H51 . 1.000 no
C5 . H52 . 1.000 no
C5 . H53 . 1.000 no
